data_7159139
loop_
_publ_author_name
'Zheng, Jing'
'Gu, Hong'
'Chen, Qinfang'
'Yang, Weiran'

_publ_section_title
;
 Access to thiazoline and spiro[indoline-3,3'-thiophene] scaffolds
 <i>via</i> a formal [3 + 2] annulation reaction of crotonate-derived
 sulfur ylides and &#x3b2;-ketothioamides.
;
_journal_issue 10
_journal_name_full 'Organic &amp; biomolecular chemistry'
_journal_page_first 2069
_journal_page_last 2080
_journal_paper_doi 10.1039/d3ob00087g
_journal_volume 21
_journal_year 2023
_chemical_formula_sum 'C21 H20 N2 O3 S'
_chemical_formula_weight 380.45
_space_group_crystal_system monoclinic
_space_group_IT_number 15
_space_group_name_Hall '-C 2yc'
_space_group_name_H-M_alt 'C 1 2/c 1'
_atom_sites_solution_hydrogens mixed
_audit_creation_method SHELXL-2018/3
_audit_update_record
;
2020-07-29 deposited with the CCDC.	2023-02-01 downloaded from the CCDC.
;
_cell_angle_alpha 90
_cell_angle_beta 130.263(13)
_cell_angle_gamma 90
_cell_formula_units_Z 8
_cell_length_a 26.464(11)
_cell_length_b 9.374(4)
_cell_length_c 19.700(10)
_cell_measurement_reflns_used 2183
_cell_measurement_temperature 193(2)
_cell_measurement_theta_max 27.49
_cell_measurement_theta_min 2.40
_cell_volume 3729(3)
_computing_structure_refinement 'SHELXL-2018/3 (Sheldrick, 2018)'
_computing_structure_solution 'SHELXT 2014/5 (Sheldrick, 2014)'
_diffrn_ambient_temperature 193(2)
_diffrn_measured_fraction_theta_full 0.977
_diffrn_measured_fraction_theta_max 0.965
_diffrn_measurement_device_type 'Bruker APEX-II CCD'
_diffrn_measurement_method '\f and \w scans'
_diffrn_radiation_type MoK\a
_diffrn_radiation_wavelength 0.71073
_diffrn_reflns_av_R_equivalents 0.0462
_diffrn_reflns_av_unetI/netI 0.0501
_diffrn_reflns_Laue_measured_fraction_full 0.977
_diffrn_reflns_Laue_measured_fraction_max 0.965
_diffrn_reflns_limit_h_max 34
_diffrn_reflns_limit_h_min -33
_diffrn_reflns_limit_k_max 12
_diffrn_reflns_limit_k_min -12
_diffrn_reflns_limit_l_max 25
_diffrn_reflns_limit_l_min -25
_diffrn_reflns_number 14077
_diffrn_reflns_point_group_measured_fraction_full 0.977
_diffrn_reflns_point_group_measured_fraction_max 0.965
_diffrn_reflns_theta_full 25.242
_diffrn_reflns_theta_max 27.826
_diffrn_reflns_theta_min 2.395
_exptl_absorpt_coefficient_mu 0.198
_exptl_crystal_density_diffrn 1.355
_exptl_crystal_description BLOCK
_exptl_crystal_F_000 1600
_exptl_crystal_size_max 0.120
_exptl_crystal_size_mid 0.110
_exptl_crystal_size_min 0.080
_refine_diff_density_max 0.705
_refine_diff_density_min -0.601
_refine_diff_density_rms 0.074
_refine_ls_extinction_method none
_refine_ls_goodness_of_fit_ref 1.032
_refine_ls_hydrogen_treatment constr
_refine_ls_matrix_type full
_refine_ls_number_parameters 318
_refine_ls_number_reflns 4284
_refine_ls_number_restraints 186
_refine_ls_restrained_S_all 1.073
_refine_ls_R_factor_all 0.0939
_refine_ls_R_factor_gt 0.0728
_refine_ls_shift/su_max 0.000
_refine_ls_shift/su_mean 0.000
_refine_ls_structure_factor_coef Fsqd
_refine_ls_weighting_details 'w=1/[\s^2^(Fo^2^)+(0.0967P)^2^+12.3025P] where P=(Fo^2^+2Fc^2^)/3'
_refine_ls_weighting_scheme calc
_refine_ls_wR_factor_gt 0.1944
_refine_ls_wR_factor_ref 0.2074
_reflns_Friedel_coverage 0.000
_reflns_number_gt 3222
_reflns_number_total 4284
_reflns_threshold_expression 'I > 2\s(I)'
_cod_data_source_file d3ob00087g2.cif
_cod_data_source_block 20200709LI_ZNZ5223_1_0m_a
_cod_depositor_comments 'Adding full bibliography for 7159138--7159139.cif.'
_cod_original_sg_symbol_H-M 'C 2/c'
_cod_database_code 7159139
_shelx_shelxl_version_number 2018/3
_shelx_space_group_comment
;
The symmetry employed for this shelxl refinement is uniquely defined
by the following loop, which should always be used as a source of
symmetry information in preference to the above space-group names.
They are only intended as comments.
;
_shelx_estimated_absorpt_t_min 0.977
_shelx_estimated_absorpt_t_max 0.984

loop_
_space_group_symop_operation_xyz
'x, y, z'
'-x, y, -z+1/2'
'x+1/2, y+1/2, z'
'-x+1/2, y+1/2, -z+1/2'
'-x, -y, -z'
'x, -y, z-1/2'
'-x+1/2, -y+1/2, -z'
'x+1/2, -y+1/2, z-1/2'

loop_
_atom_site_label
_atom_site_type_symbol
_atom_site_fract_x
_atom_site_fract_y
_atom_site_fract_z
_atom_site_U_iso_or_equiv
_atom_site_adp_type
_atom_site_occupancy
_atom_site_site_symmetry_order
_atom_site_calc_flag
_atom_site_refinement_flags_posn
_atom_site_refinement_flags_adp
_atom_site_refinement_flags_occupancy
_atom_site_disorder_assembly
_atom_site_disorder_group
C1 C 0.4353(3) 0.6993(7) 0.8144(5) 0.0441(18) Uani 0.483(5) 1 d D U P A 1
H1A H 0.410289 0.784725 0.788630 0.053 Uiso 0.483(5) 1 calc R U P A 1
C2 C 0.4999(4) 0.7077(9) 0.8856(5) 0.059(2) Uani 0.483(5) 1 d D U P A 1
H2A H 0.517395 0.798470 0.912500 0.071 Uiso 0.483(5) 1 calc R U P A 1
C3 C 0.5397(2) 0.6001(6) 0.9198(3) 0.0701(13) Uani 0.483(5) 1 d D U P A 1
H3A H 0.586445 0.611023 0.962922 0.084 Uiso 0.483(5) 1 calc R U P A 1
C4 C 0.5092(3) 0.4656(9) 0.8888(5) 0.060(2) Uani 0.483(5) 1 d D U P A 1
H4A H 0.534897 0.382330 0.918892 0.072 Uiso 0.483(5) 1 calc R U P A 1
C5 C 0.4433(3) 0.4516(8) 0.8164(5) 0.0477(19) Uani 0.483(5) 1 d D U P A 1
H5B H 0.423968 0.360571 0.792159 0.057 Uiso 0.483(5) 1 calc R U P A 1
C6 C 0.40575(15) 0.5764(4) 0.7795(2) 0.0360(7) Uani 0.483(5) 1 d D U P A 1
C7 C 0.29566(14) 0.5179(3) 0.70869(18) 0.0260(6) Uani 1 1 d . U . . .
C8 C 0.22166(13) 0.5146(3) 0.62834(17) 0.0228(5) Uani 1 1 d . U . . .
C9 C 0.18817(14) 0.5322(3) 0.66890(18) 0.0257(6) Uani 1 1 d . U . . .
H9A H 0.197666 0.631585 0.692759 0.031 Uiso 1 1 calc R U . . .
C10 C 0.22297(14) 0.4314(3) 0.74889(18) 0.0294(6) Uani 1 1 d . U . . .
H10A H 0.205869 0.332892 0.729304 0.035 Uiso 1 1 calc R U . . .
H10B H 0.216252 0.463285 0.790468 0.035 Uiso 1 1 calc R U . . .
C11 C 0.11393(14) 0.5153(4) 0.6041(2) 0.0338(7) Uani 1 1 d . U . . .
H11A H 0.095013 0.573654 0.550531 0.041 Uiso 1 1 calc R U . . .
H11B H 0.102689 0.414257 0.585291 0.041 Uiso 1 1 calc R U . . .
C12 C 0.08367(18) 0.5597(5) 0.6435(3) 0.0539(11) Uani 1 1 d . U . . .
O3 O 0.0270(4) 0.6546(9) 0.5734(5) 0.051(2) Uani 0.4 1 d . . P B 1
C13 C -0.0063(5) 0.7171(15) 0.6042(9) 0.076(4) Uani 0.4 1 d . U P B 1
H13A H -0.042745 0.772822 0.555926 0.114 Uiso 0.4 1 d R U P B 1
H13B H -0.022562 0.645200 0.620531 0.114 Uiso 0.4 1 d R U P B 1
H13C H 0.024172 0.777964 0.654287 0.114 Uiso 0.4 1 d R U P B 1
C15 C 0.20294(13) 0.6368(3) 0.56393(18) 0.0240(5) Uani 1 1 d . U . . .
C16 C 0.15985(18) 0.6610(4) 0.4091(2) 0.0428(8) Uani 1 1 d . U . . .
H16A H 0.145767 0.596512 0.360499 0.064 Uiso 1 1 calc R U . . .
H16B H 0.122839 0.723060 0.389794 0.064 Uiso 1 1 calc R U . . .
H16C H 0.196942 0.719568 0.425388 0.064 Uiso 1 1 calc R U . . .
C17 C 0.18011(14) 0.4279(3) 0.48895(18) 0.0268(6) Uani 1 1 d . U . . .
C18 C 0.16034(16) 0.3326(4) 0.4225(2) 0.0367(7) Uani 1 1 d . U . . .
H18A H 0.144085 0.364502 0.365712 0.044 Uiso 1 1 calc R U . . .
C19 C 0.16512(17) 0.1874(4) 0.4417(2) 0.0407(8) Uani 1 1 d . U . . .
H19A H 0.151933 0.119169 0.397285 0.049 Uiso 1 1 calc R U . . .
C20 C 0.18851(16) 0.1415(4) 0.5237(2) 0.0384(7) Uani 1 1 d . U . . .
H20A H 0.191300 0.042177 0.535298 0.046 Uiso 1 1 calc R U . . .
C21 C 0.20820(15) 0.2394(3) 0.5900(2) 0.0315(6) Uani 1 1 d . U . . .
H21A H 0.224688 0.207483 0.646812 0.038 Uiso 1 1 calc R U . . .
C1' C 0.4307(4) 0.6230(9) 0.8643(5) 0.0498(19) Uani 0.517(5) 1 d . U P A 2
H1'A H 0.401429 0.643876 0.875365 0.060 Uiso 0.517(5) 1 calc R U P A 2
C2' C 0.4993(4) 0.6380(10) 0.9318(5) 0.055(2) Uani 0.517(5) 1 d . U P A 2
H2'A H 0.516251 0.676913 0.987546 0.066 Uiso 0.517(5) 1 calc R U P A 2
C3' C 0.5397(2) 0.6001(6) 0.9198(3) 0.0701(13) Uani 0.517(5) 1 d . U P A 2
H3'A H 0.584888 0.582485 0.969645 0.084 Uiso 0.517(5) 1 calc R U P A 2
C4' C 0.5169(4) 0.5844(9) 0.8314(5) 0.0510(19) Uani 0.517(5) 1 d . U P A 2
H4'A H 0.546847 0.584776 0.820190 0.061 Uiso 0.517(5) 1 calc R U P A 2
C5' C 0.4494(3) 0.5687(8) 0.7631(5) 0.0421(16) Uani 0.517(5) 1 d . U P A 2
H5'A H 0.432674 0.552490 0.704146 0.051 Uiso 0.517(5) 1 calc R U P A 2
C6' C 0.40575(15) 0.5764(4) 0.7795(2) 0.0360(7) Uani 0.517(5) 1 d . U P A 2
O3' O 0.0244(3) 0.4987(10) 0.6012(4) 0.0439(16) Uani 0.4 1 d . . P B 2
C13' C -0.0045(6) 0.5074(16) 0.6426(8) 0.058(3) Uani 0.4 1 d . U P B 2
H13D H -0.047401 0.463252 0.604608 0.087 Uiso 0.4 1 d R U P B 2
H13E H 0.023719 0.456892 0.698109 0.087 Uiso 0.4 1 d R U P B 2
H13F H -0.008771 0.604742 0.653368 0.087 Uiso 0.4 1 d R U P B 2
C22 C 0.20344(13) 0.3835(3) 0.57195(17) 0.0239(6) Uani 1 1 d . U . . .
N1 N 0.18063(12) 0.5779(3) 0.48572(15) 0.0282(5) Uani 1 1 d . . . . .
N2 N 0.33728(12) 0.5688(3) 0.70347(17) 0.0320(6) Uani 1 1 d . . . . .
O2 O 0.20601(11) 0.7639(2) 0.57887(14) 0.0316(5) Uani 1 1 d . . . . .
O1 O 0.11077(18) 0.5797(5) 0.7189(2) 0.0807(11) Uani 1 1 d . . . . .
S1 S 0.31103(4) 0.43994(9) 0.80207(5) 0.0326(2) Uani 1 1 d . . . . .
O3A O 0.0219(11) 0.585(3) 0.5868(15) 0.061(6) Uani 0.2 1 d . U P B 3
C13A C -0.007(2) 0.592(5) 0.637(3) 0.122(15) Uani 0.2 1 d . U P B 3
H13G H -0.054349 0.595903 0.588723 0.183 Uiso 0.2 1 d R U P B 3
H13H H 0.001301 0.540953 0.685973 0.183 Uiso 0.2 1 d R U P B 3
H13I H 0.009491 0.687783 0.655923 0.183 Uiso 0.2 1 d R U P B 3

loop_
_atom_site_aniso_label
_atom_site_aniso_U_11
_atom_site_aniso_U_22
_atom_site_aniso_U_33
_atom_site_aniso_U_23
_atom_site_aniso_U_13
_atom_site_aniso_U_12
C1 0.043(3) 0.049(4) 0.039(3) -0.008(3) 0.026(3) -0.004(3)
C2 0.053(4) 0.068(5) 0.050(4) -0.022(4) 0.031(4) -0.018(4)
C3 0.0382(19) 0.096(3) 0.051(2) -0.010(2) 0.0178(18) 0.000(2)
C4 0.035(4) 0.081(5) 0.052(4) 0.018(4) 0.023(3) 0.009(3)
C5 0.040(3) 0.056(4) 0.045(4) 0.006(3) 0.026(3) 0.002(3)
C6 0.0260(14) 0.0520(19) 0.0305(15) 0.0009(14) 0.0185(13) -0.0017(13)
C7 0.0250(13) 0.0278(13) 0.0208(13) 0.0008(11) 0.0128(11) 0.0004(11)
C8 0.0232(12) 0.0260(13) 0.0199(12) 0.0014(10) 0.0143(11) 0.0008(10)
C9 0.0291(13) 0.0281(14) 0.0249(13) 0.0005(11) 0.0197(12) 0.0002(11)
C10 0.0316(14) 0.0287(14) 0.0169(12) 0.0046(11) 0.0107(11) -0.0039(11)
C11 0.0253(14) 0.0496(18) 0.0257(14) -0.0024(13) 0.0161(13) 0.0009(13)
C12 0.0339(17) 0.079(3) 0.056(2) -0.026(2) 0.0322(17) -0.0113(18)
O3 0.039(4) 0.053(5) 0.053(4) 0.008(4) 0.026(3) 0.020(4)
C13 0.042(5) 0.085(8) 0.089(8) -0.023(6) 0.037(5) 0.020(5)
C15 0.0206(12) 0.0293(14) 0.0212(12) 0.0029(11) 0.0130(10) 0.0006(10)
C16 0.0487(19) 0.054(2) 0.0279(15) 0.0125(15) 0.0260(15) 0.0038(16)
C17 0.0256(13) 0.0334(15) 0.0249(13) -0.0026(11) 0.0179(11) -0.0019(11)
C18 0.0357(15) 0.0512(19) 0.0268(14) -0.0102(14) 0.0219(13) -0.0053(14)
C19 0.0404(17) 0.0448(19) 0.0396(17) -0.0201(15) 0.0271(15) -0.0103(14)
C20 0.0410(17) 0.0309(16) 0.0449(18) -0.0109(14) 0.0285(15) -0.0050(13)
C21 0.0347(15) 0.0298(15) 0.0324(15) -0.0013(12) 0.0228(13) -0.0024(12)
C1' 0.041(3) 0.065(4) 0.042(3) -0.010(3) 0.026(3) -0.011(3)
C2' 0.043(4) 0.072(5) 0.038(4) -0.013(3) 0.021(3) -0.015(3)
C3' 0.0382(19) 0.096(3) 0.051(2) -0.010(2) 0.0178(18) 0.000(2)
C4' 0.037(3) 0.064(4) 0.056(4) 0.002(3) 0.031(3) -0.001(3)
C5' 0.036(3) 0.055(4) 0.044(3) -0.002(3) 0.029(3) -0.004(3)
C6' 0.0260(14) 0.0520(19) 0.0305(15) 0.0009(14) 0.0185(13) -0.0017(13)
O3' 0.027(3) 0.078(5) 0.035(3) -0.012(4) 0.024(3) -0.012(3)
C13' 0.044(5) 0.097(9) 0.056(6) -0.006(6) 0.042(5) -0.011(6)
C22 0.0216(12) 0.0294(14) 0.0220(12) -0.0046(11) 0.0147(11) -0.0031(10)
N1 0.0307(12) 0.0351(14) 0.0201(11) 0.0011(10) 0.0171(10) -0.0011(10)
N2 0.0240(12) 0.0432(15) 0.0271(12) -0.0007(11) 0.0157(11) -0.0017(11)
O2 0.0359(11) 0.0277(11) 0.0288(11) 0.0027(9) 0.0198(10) 0.0009(9)
O1 0.081(2) 0.126(3) 0.0591(19) 0.001(2) 0.0562(19) 0.026(2)
S1 0.0290(4) 0.0415(5) 0.0230(4) 0.0062(3) 0.0148(3) 0.0024(3)
O3A 0.057(8) 0.074(9) 0.061(8) -0.013(7) 0.041(6) 0.007(7)
C13A 0.103(18) 0.15(2) 0.14(2) -0.016(14) 0.090(15) 0.015(14)

loop_
_atom_type_symbol
_atom_type_description
_atom_type_scat_dispersion_real
_atom_type_scat_dispersion_imag
_atom_type_scat_source
C C 0.0033 0.0016 'International Tables Vol C Tables 4.2.6.8 and 6.1.1.4'
H H 0.0000 0.0000 'International Tables Vol C Tables 4.2.6.8 and 6.1.1.4'
S S 0.1246 0.1234 'International Tables Vol C Tables 4.2.6.8 and 6.1.1.4'
N N 0.0061 0.0033 'International Tables Vol C Tables 4.2.6.8 and 6.1.1.4'
O O 0.0106 0.0060 'International Tables Vol C Tables 4.2.6.8 and 6.1.1.4'

loop_
_geom_angle_atom_site_label_1
_geom_angle_atom_site_label_2
_geom_angle_atom_site_label_3
_geom_angle
_geom_angle_site_symmetry_1
_geom_angle_site_symmetry_3
_geom_angle_publ_flag
C6 C1 C2 121.7(7) . . ?
C6 C1 H1A 119.1 . . ?
C2 C1 H1A 119.1 . . ?
C3 C2 C1 124.1(7) . . ?
C3 C2 H2A 118.0 . . ?
C1 C2 H2A 118.0 . . ?
C2 C3 C4 115.3(6) . . ?
C2 C3 H3A 122.4 . . ?
C4 C3 H3A 122.4 . . ?
C5 C4 C3 121.7(7) . . ?
C5 C4 H4A 119.1 . . ?
C3 C4 H4A 119.1 . . ?
C4 C5 C6 117.4(7) . . ?
C4 C5 H5B 121.3 . . ?
C6 C5 H5B 121.3 . . ?
C1 C6 C5 118.7(5) . . ?
C1 C6 N2 121.3(4) . . ?
C5 C6 N2 120.0(4) . . ?
N2 C7 C8 121.6(3) . . ?
N2 C7 S1 128.0(2) . . ?
C8 C7 S1 110.4(2) . . ?
C22 C8 C7 111.4(2) . . ?
C22 C8 C15 102.7(2) . . ?
C7 C8 C15 110.7(2) . . ?
C22 C8 C9 116.8(2) . . ?
C7 C8 C9 104.0(2) . . ?
C15 C8 C9 111.3(2) . . ?
C11 C9 C10 113.2(2) . . ?
C11 C9 C8 114.9(2) . . ?
C10 C9 C8 107.7(2) . . ?
C11 C9 H9A 106.8 . . ?
C10 C9 H9A 106.8 . . ?
C8 C9 H9A 106.8 . . ?
C9 C10 S1 104.89(19) . . ?
C9 C10 H10A 110.8 . . ?
S1 C10 H10A 110.8 . . ?
C9 C10 H10B 110.8 . . ?
S1 C10 H10B 110.8 . . ?
H10A C10 H10B 108.8 . . ?
C12 C11 C9 112.0(3) . . ?
C12 C11 H11A 109.2 . . ?
C9 C11 H11A 109.2 . . ?
C12 C11 H11B 109.2 . . ?
C9 C11 H11B 109.2 . . ?
H11A C11 H11B 107.9 . . ?
O1 C12 O3A 118.0(10) . . ?
O1 C12 O3' 111.6(5) . . ?
O1 C12 C11 127.5(4) . . ?
O3A C12 C11 114.3(10) . . ?
O3' C12 C11 111.3(4) . . ?
O1 C12 O3 119.9(5) . . ?
C11 C12 O3 103.8(5) . . ?
C13 O3 C12 111.2(8) . . ?
O3 C13 H13A 107.0 . . ?
O3 C13 H13B 112.1 . . ?
H13A C13 H13B 109.5 . . ?
O3 C13 H13C 109.3 . . ?
H13A C13 H13C 109.5 . . ?
H13B C13 H13C 109.5 . . ?
O2 C15 N1 125.7(3) . . ?
O2 C15 C8 126.5(3) . . ?
N1 C15 C8 107.8(2) . . ?
N1 C16 H16A 109.5 . . ?
N1 C16 H16B 109.5 . . ?
H16A C16 H16B 109.5 . . ?
N1 C16 H16C 109.5 . . ?
H16A C16 H16C 109.5 . . ?
H16B C16 H16C 109.5 . . ?
C18 C17 C22 122.2(3) . . ?
C18 C17 N1 127.8(3) . . ?
C22 C17 N1 110.0(2) . . ?
C17 C18 C19 117.4(3) . . ?
C17 C18 H18A 121.3 . . ?
C19 C18 H18A 121.3 . . ?
C20 C19 C18 121.2(3) . . ?
C20 C19 H19A 119.4 . . ?
C18 C19 H19A 119.4 . . ?
C19 C20 C21 120.5(3) . . ?
C19 C20 H20A 119.8 . . ?
C21 C20 H20A 119.8 . . ?
C22 C21 C20 119.1(3) . . ?
C22 C21 H21A 120.4 . . ?
C20 C21 H21A 120.4 . . ?
C2' C1' C6' 118.8(7) . . ?
C2' C1' H1'A 120.6 . . ?
C6' C1' H1'A 120.6 . . ?
C3' C2' C1' 121.3(7) . . ?
C3' C2' H2'A 119.4 . . ?
C1' C2' H2'A 119.4 . . ?
C2' C3' C4' 120.2(5) . . ?
C2' C3' H3'A 119.9 . . ?
C4' C3' H3'A 119.9 . . ?
C5' C4' C3' 117.2(6) . . ?
C5' C4' H4'A 121.4 . . ?
C3' C4' H4'A 121.4 . . ?
C4' C5' C6' 120.9(6) . . ?
C4' C5' H5'A 119.5 . . ?
C6' C5' H5'A 119.5 . . ?
C5' C6' C1' 118.0(5) . . ?
C5' C6' N2 116.0(4) . . ?
C1' C6' N2 124.3(4) . . ?
C12 O3' C13' 117.5(7) . . ?
O3' C13' H13D 109.1 . . ?
O3' C13' H13E 108.1 . . ?
H13D C13' H13E 109.5 . . ?
O3' C13' H13F 111.2 . . ?
H13D C13' H13F 109.5 . . ?
H13E C13' H13F 109.5 . . ?
C21 C22 C17 119.5(3) . . ?
C21 C22 C8 132.3(3) . . ?
C17 C22 C8 108.1(2) . . ?
C15 N1 C17 111.3(2) . . ?
C15 N1 C16 123.7(3) . . ?
C17 N1 C16 125.0(3) . . ?
C7 N2 C6' 121.2(3) . . ?
C7 N2 C6 121.2(3) . . ?
C7 S1 C10 94.06(13) . . ?
C12 O3A C13A 109(2) . . ?
O3A C13A H13G 102.5 . . ?
O3A C13A H13H 133.9 . . ?
H13G C13A H13H 109.5 . . ?
O3A C13A H13I 89.2 . . ?
H13G C13A H13I 109.5 . . ?
H13H C13A H13I 109.5 . . ?

loop_
_geom_bond_atom_site_label_1
_geom_bond_atom_site_label_2
_geom_bond_distance
_geom_bond_site_symmetry_2
_geom_bond_publ_flag
C1 C6 1.310(6) . ?
C1 C2 1.340(7) . ?
C1 H1A 0.9500 . ?
C2 C3 1.290(7) . ?
C2 H2A 0.9500 . ?
C3 C4 1.406(8) . ?
C3 H3A 0.9500 . ?
C4 C5 1.370(7) . ?
C4 H4A 0.9500 . ?
C5 C6 1.397(7) . ?
C5 H5B 0.9500 . ?
C6 N2 1.422(4) . ?
C7 N2 1.264(4) . ?
C7 C8 1.528(4) . ?
C7 S1 1.765(3) . ?
C8 C22 1.511(4) . ?
C8 C15 1.535(4) . ?
C8 C9 1.538(4) . ?
C9 C11 1.508(4) . ?
C9 C10 1.532(4) . ?
C9 H9A 1.0000 . ?
C10 S1 1.838(3) . ?
C10 H10A 0.9900 . ?
C10 H10B 0.9900 . ?
C11 C12 1.491(5) . ?
C11 H11A 0.9900 . ?
C11 H11B 0.9900 . ?
C12 O1 1.173(5) . ?
C12 O3A 1.27(2) . ?
C12 O3' 1.339(7) . ?
C12 O3 1.507(9) . ?
O3 C13 1.477(13) . ?
C13 H13A 0.9600 . ?
C13 H13B 0.9600 . ?
C13 H13C 0.9600 . ?
C15 O2 1.217(4) . ?
C15 N1 1.360(4) . ?
C16 N1 1.454(4) . ?
C16 H16A 0.9800 . ?
C16 H16B 0.9800 . ?
C16 H16C 0.9800 . ?
C17 C18 1.379(4) . ?
C17 C22 1.387(4) . ?
C17 N1 1.408(4) . ?
C18 C19 1.397(5) . ?
C18 H18A 0.9500 . ?
C19 C20 1.372(5) . ?
C19 H19A 0.9500 . ?
C20 C21 1.392(4) . ?
C20 H20A 0.9500 . ?
C21 C22 1.382(4) . ?
C21 H21A 0.9500 . ?
C1' C2' 1.402(10) . ?
C1' C6' 1.412(8) . ?
C1' H1'A 0.9500 . ?
C2' C3' 1.287(10) . ?
C2' H2'A 0.9500 . ?
C3' C4' 1.436(9) . ?
C3' H3'A 0.9500 . ?
C4' C5' 1.385(9) . ?
C4' H4'A 0.9500 . ?
C5' C6' 1.387(7) . ?
C5' H5'A 0.9500 . ?
C6' N2 1.422(4) . ?
O3' C13' 1.437(12) . ?
C13' H13D 0.9600 . ?
C13' H13E 0.9601 . ?
C13' H13F 0.9599 . ?
O3A C13A 1.61(5) . ?
C13A H13G 0.9600 . ?
C13A H13H 0.9600 . ?
C13A H13I 0.9600 . ?
